data_4035674
loop_
_publ_author_name
'Shi, Shoujie'
'Xu, Kang'
'Jiang, Cheng'
'Ding, Zhenhua'

_publ_section_title
;
 ZnCl<sub>2</sub>-Catalyzed [3 + 2] Cycloaddition of Benzimidates and 2
 H-Azirines for the Synthesis of Imidazoles.
;
_journal_issue 23
_journal_name_full 'The Journal of organic chemistry'
_journal_page_first 14791
_journal_page_last 14796
_journal_paper_doi 10.1021/acs.joc.8b02437
_journal_volume 83
_journal_year 2018
_chemical_formula_moiety '2(C15 H11 Br N2), H2 O'
_chemical_formula_sum 'C30 H24 Br2 N4 O'
_chemical_formula_weight 616.35
_space_group_crystal_system triclinic
_space_group_IT_number 2
_space_group_name_Hall '-P 1'
_space_group_name_H-M_alt 'P -1'
_atom_sites_solution_hydrogens geom
_atom_sites_solution_primary dual
_atom_sites_solution_secondary difmap
_audit_creation_date 2018-08-06
_audit_creation_method
;
Olex2 1.2
(compiled 2018.05.29 svn.r3508 for OlexSys, GUI svn.r5506)
;
_cell_angle_alpha 103.821(6)
_cell_angle_beta 92.052(6)
_cell_angle_gamma 99.033(6)
_cell_formula_units_Z 1
_cell_length_a 4.7243(13)
_cell_length_b 10.209(3)
_cell_length_c 14.125(4)
_cell_measurement_reflns_used 1582
_cell_measurement_temperature 173
_cell_measurement_theta_max 22.350
_cell_measurement_theta_min 2.466
_cell_volume 651.4(3)
_computing_cell_refinement 'SAINT v8.34A (Bruker, 2013)'
_computing_data_reduction 'SAINT v8.34A (Bruker, 2013)'
_computing_molecular_graphics 'Olex2 (Dolomanov et al., 2009)'
_computing_publication_material 'Olex2 (Dolomanov et al., 2009)'
_computing_structure_refinement 'XL (Sheldrick, 2008)'
_computing_structure_solution 'ShelXT (Sheldrick, 2015)'
_diffrn_ambient_temperature 173
_diffrn_measured_fraction_theta_full 0.979
_diffrn_measured_fraction_theta_max 0.979
_diffrn_measurement_device_type 'Bruker APEX-II CCD'
_diffrn_measurement_method '\f and \w scans'
_diffrn_radiation_monochromator graphite
_diffrn_radiation_type MoK\a
_diffrn_radiation_wavelength 0.71073
_diffrn_reflns_av_R_equivalents 0.0379
_diffrn_reflns_av_unetI/netI 0.0618
_diffrn_reflns_limit_h_max 4
_diffrn_reflns_limit_h_min -5
_diffrn_reflns_limit_k_max 12
_diffrn_reflns_limit_k_min -11
_diffrn_reflns_limit_l_max 17
_diffrn_reflns_limit_l_min -17
_diffrn_reflns_number 5209
_diffrn_reflns_theta_full 26.48
_diffrn_reflns_theta_max 26.48
_diffrn_reflns_theta_min 1.49
_diffrn_source 'fine-focus sealed tube'
_diffrn_standards_number 0
_exptl_absorpt_coefficient_mu 3.143
_exptl_absorpt_correction_T_max 0.7454
_exptl_absorpt_correction_T_min 0.6532
_exptl_absorpt_correction_type multi-scan
_exptl_absorpt_process_details
'SADABS-2014/5 (Bruker,2014/5) was used for absorption correction. wR2(int) was 0.0638 before and 0.0504 after correction. The Ratio of minimum to maximum transmission is 0.8763. The \l/2 correction factor is 0.00150.'
_exptl_crystal_colour colourless
_exptl_crystal_colour_primary colourless
_exptl_crystal_density_diffrn 1.571
_exptl_crystal_density_method 'not measured'
_exptl_crystal_description block
_exptl_crystal_F_000 310
_exptl_crystal_size_max 0.38
_exptl_crystal_size_mid 0.22
_exptl_crystal_size_min 0.12
_refine_diff_density_max 0.449
_refine_diff_density_min -0.562
_refine_diff_density_rms 0.102
_refine_ls_extinction_method none
_refine_ls_goodness_of_fit_ref 1.093
_refine_ls_hydrogen_treatment constr
_refine_ls_matrix_type full
_refine_ls_number_parameters 247
_refine_ls_number_reflns 2626
_refine_ls_number_restraints 2
_refine_ls_restrained_S_all 1.092
_refine_ls_R_factor_all 0.0706
_refine_ls_R_factor_gt 0.0482
_refine_ls_shift/su_max 0.008
_refine_ls_shift/su_mean 0.001
_refine_ls_structure_factor_coef Fsqd
_refine_ls_weighting_details 'calc w=1/[\s^2^(Fo^2^)+(0.0820P)^2^+0.1355P] where P=(Fo^2^+2Fc^2^)/3'
_refine_ls_weighting_scheme calc
_refine_ls_wR_factor_gt 0.1383
_refine_ls_wR_factor_ref 0.1499
_reflns_number_gt 1940
_reflns_number_total 2626
_reflns_threshold_expression >2sigma(I)
_cod_data_source_file jo8b02437_si_002.cif
_cod_data_source_block mo_20180750_0m
_cod_database_code 4035674
_olex2_refinement_description
;
1. Fixed Uiso
 At 1.2 times of:
  All C(H) groups, All C(H,H) groups, All N(H) groups
 At 1.5 times of:
  All O(H,H) groups
2. Restrained distances
 H2-H1B
 2.2 with sigma of 0.02
 H2-H1A
 2.2 with sigma of 0.02
3. Others
 Fixed Sof: H13(0.5) H13A(0.5) C15(0.5) H15(0.5) C14(0.5) H14(0.5) C11(0.5)
 H11(0.5) C5(0.5) H5(0.5) C23(0.5) H23(0.5) C19(0.5) H19(0.5) C3(0.5) H3(0.5)
 C12(0.5) H12(0.5) C20(0.5) H20(0.5) C17(0.5) H17(0.5) C16(0.5) H16(0.5)
 C2(0.5) H2A(0.5) C18(0.5) H18(0.5) C22(0.5) H22(0.5) C21(0.5) H21(0.5) C6(0.5)
 H6(0.5) O1(0.5) H1A(0.5) H1B(0.5)
4.a Free rotating group:
 O1(H1A,H1B)
4.b Aromatic/amide H refined with riding coordinates:
 N2(H2), C13(H13), C13(H13A), C8(H8), C15(H15), C14(H14), C11(H11), C5(H5),
 C23(H23), C19(H19), C3(H3), C12(H12), C20(H20), C17(H17), C16(H16), C2(H2A),
 C18(H18), C22(H22), C21(H21), C6(H6)
;
_olex2_submission_special_instructions 'No special instructions were received'

loop_
_space_group_symop_id
_space_group_symop_operation_xyz
1 'x, y, z'
2 '-x, -y, -z'

loop_
_atom_site_label
_atom_site_type_symbol
_atom_site_fract_x
_atom_site_fract_y
_atom_site_fract_z
_atom_site_U_iso_or_equiv
_atom_site_adp_type
_atom_site_occupancy
_atom_site_calc_flag
_atom_site_disorder_assembly
_atom_site_disorder_group
_atom_site_refinement_flags_posn
Br1 Br 0.93782(12) 0.76299(5) 0.99890(3) 0.0603(3) Uani 1 d . . .
N2 N 0.5571(6) 0.2989(3) 0.5425(2) 0.0243(7) Uani 1 d . . .
H2 H 0.6965 0.3551 0.5258 0.029 Uiso 1 calc . . DR
C10 C 0.4374(8) 0.1350(4) 0.3797(3) 0.0243(8) Uani 1 d . . .
C4 C 0.5810(8) 0.4184(4) 0.7209(3) 0.0251(8) Uani 1 d . . .
C9 C 0.4008(8) 0.1871(4) 0.4833(3) 0.0249(8) Uani 1 d B . .
N1 N 0.2075(10) 0.1274(4) 0.5320(3) 0.0574(13) Uani 1 d . . .
C7 C 0.4602(9) 0.3103(4) 0.6345(3) 0.0308(9) Uani 1 d B . .
C1 C 0.7917(9) 0.6195(4) 0.8871(3) 0.0343(9) Uani 1 d . . .
C13 C 0.4993(10) 0.0269(5) 0.1818(3) 0.0400(11) Uani 1 d . . .
H13 H 0.5171 -0.0060 0.1138 0.048 Uiso 0.50 calc A 1 R
H13A H 0.5376 -0.0096 0.1161 0.048 Uiso 0.50 calc A 2 R
C8 C 0.2407(14) 0.2061(6) 0.6260(4) 0.071(2) Uani 1 d B . .
H8 H 0.1264 0.1897 0.6774 0.086 Uiso 1 calc . . R
C15 C 0.7038(16) 0.1627(8) 0.3436(5) 0.0286(17) Uani 0.50 d B 1 .
H15 H 0.8604 0.2194 0.3854 0.034 Uiso 0.50 calc B 1 R
C14 C 0.7399(18) 0.1071(9) 0.2465(6) 0.0340(19) Uani 0.50 d B 1 .
H14 H 0.9242 0.1219 0.2223 0.041 Uiso 0.50 calc B 1 R
C11 C 0.2070(17) 0.0569(8) 0.3197(6) 0.0285(17) Uani 0.50 d B 1 .
H11 H 0.0236 0.0415 0.3444 0.034 Uiso 0.50 calc B 1 R
C5 C 0.6059(17) 0.3898(8) 0.8127(6) 0.0297(17) Uani 0.50 d C 1 .
H5 H 0.5552 0.2984 0.8186 0.036 Uiso 0.50 calc C 1 R
C23 C 0.3741(17) -0.0072(8) 0.3354(6) 0.0286(17) Uani 0.50 d B 2 .
H23 H 0.3137 -0.0689 0.3745 0.034 Uiso 0.50 calc B 2 R
C19 C 0.9747(17) 0.5811(8) 0.8137(6) 0.0326(18) Uani 0.50 d C 2 .
H19 H 1.1738 0.6186 0.8212 0.039 Uiso 0.50 calc C 2 R
C3 C 0.6764(16) 0.5492(8) 0.7117(6) 0.0297(17) Uani 0.50 d C 1 .
H3 H 0.6750 0.5671 0.6487 0.036 Uiso 0.50 calc C 1 R
C12 C 0.245(2) 0.0001(9) 0.2217(6) 0.036(2) Uani 0.50 d B 1 .
H12 H 0.0888 -0.0593 0.1815 0.043 Uiso 0.50 calc B 1 R
C20 C 0.5258(17) 0.2210(8) 0.3188(6) 0.0294(17) Uani 0.50 d B 2 .
H20 H 0.5707 0.3170 0.3459 0.035 Uiso 0.50 calc B 2 R
C17 C 0.4073(17) 0.4569(9) 0.8017(6) 0.0303(18) Uani 0.50 d C 2 .
H17 H 0.2115 0.4146 0.7968 0.036 Uiso 0.50 calc C 2 R
C16 C 0.520(2) 0.5535(9) 0.8857(6) 0.038(2) Uani 0.50 d C 2 .
H16 H 0.4099 0.5731 0.9408 0.046 Uiso 0.50 calc C 2 R
C2 C 0.7728(18) 0.6533(9) 0.7922(6) 0.0349(19) Uani 0.50 d C 1 .
H2A H 0.8260 0.7448 0.7869 0.042 Uiso 0.50 calc C 1 R
C18 C 0.8529(18) 0.4862(8) 0.7298(6) 0.0328(19) Uani 0.50 d C 2 .
H18 H 0.9665 0.4678 0.6755 0.039 Uiso 0.50 calc C 2 R
C22 C 0.398(2) -0.0587(9) 0.2363(6) 0.0362(19) Uani 0.50 d B 2 .
H22 H 0.3433 -0.1539 0.2072 0.043 Uiso 0.50 calc B 2 R
C21 C 0.5494(18) 0.1691(10) 0.2200(6) 0.0354(19) Uani 0.50 d B 2 .
H21 H 0.5989 0.2290 0.1788 0.043 Uiso 0.50 calc B 2 R
C6 C 0.7027(18) 0.4928(10) 0.8938(6) 0.037(2) Uani 0.50 d C 1 .
H6 H 0.7062 0.4731 0.9562 0.044 Uiso 0.50 calc C 1 R
O1 O 0.9176(13) 0.5234(6) 0.4941(5) 0.0397(15) Uani 0.50 d D -1 .
H1A H 0.7571 0.5479 0.4791 0.060 Uiso 0.50 d D -1 DG
H1B H 0.9607 0.4726 0.4396 0.060 Uiso 0.50 d D -1 DG

loop_
_atom_site_aniso_label
_atom_site_aniso_U_11
_atom_site_aniso_U_22
_atom_site_aniso_U_33
_atom_site_aniso_U_23
_atom_site_aniso_U_13
_atom_site_aniso_U_12
Br1 0.0666(4) 0.0541(4) 0.0395(3) -0.0188(2) -0.0023(2) -0.0029(3)
N2 0.0223(16) 0.0195(16) 0.0287(16) 0.0051(12) 0.0036(12) -0.0025(12)
C10 0.0205(19) 0.0234(19) 0.0294(19) 0.0078(15) 0.0009(14) 0.0027(14)
C4 0.0237(19) 0.0213(19) 0.0278(19) 0.0048(14) 0.0031(14) -0.0021(15)
C9 0.0217(19) 0.0214(19) 0.0304(19) 0.0067(15) 0.0010(14) -0.0004(14)
N1 0.069(3) 0.048(2) 0.032(2) -0.0049(17) 0.0128(18) -0.037(2)
C7 0.031(2) 0.029(2) 0.0274(19) 0.0044(15) 0.0024(15) -0.0060(16)
C1 0.034(2) 0.033(2) 0.027(2) -0.0053(16) 0.0022(16) 0.0002(17)
C13 0.041(3) 0.049(3) 0.026(2) -0.0008(19) 0.0071(17) 0.007(2)
C8 0.088(4) 0.066(4) 0.031(2) -0.008(2) 0.022(2) -0.050(3)
C15 0.021(4) 0.033(4) 0.030(4) 0.003(3) 0.006(3) 0.004(3)
C14 0.028(4) 0.035(5) 0.037(4) 0.007(3) 0.011(3) 0.001(3)
C11 0.027(4) 0.022(4) 0.033(4) 0.005(3) 0.006(3) -0.003(3)
C5 0.024(4) 0.029(4) 0.036(4) 0.011(3) 0.008(3) 0.000(3)
C23 0.025(4) 0.027(4) 0.034(4) 0.012(3) 0.002(3) -0.003(3)
C19 0.023(4) 0.031(4) 0.035(4) -0.003(3) 0.003(3) -0.004(3)
C3 0.021(4) 0.035(5) 0.030(4) 0.005(3) 0.005(3) 0.002(3)
C12 0.045(5) 0.022(4) 0.031(4) -0.007(3) -0.001(4) -0.002(4)
C20 0.023(4) 0.027(4) 0.037(4) 0.010(3) 0.008(3) -0.002(3)
C17 0.022(4) 0.037(5) 0.028(4) 0.003(3) 0.005(3) 0.000(3)
C16 0.046(5) 0.038(5) 0.026(4) -0.001(3) 0.006(4) 0.006(4)
C2 0.030(4) 0.031(5) 0.040(5) 0.002(3) 0.004(3) 0.003(3)
C18 0.028(4) 0.033(4) 0.028(4) -0.004(3) 0.004(3) -0.005(4)
C22 0.042(5) 0.023(4) 0.040(5) 0.001(3) -0.001(4) 0.007(4)
C21 0.029(4) 0.050(5) 0.033(4) 0.023(4) 0.001(3) 0.005(4)
C6 0.030(5) 0.045(5) 0.032(4) 0.003(4) 0.007(3) 0.004(4)
O1 0.038(4) 0.035(4) 0.046(4) 0.014(3) 0.004(3) -0.004(3)

loop_
_atom_type_symbol
_atom_type_description
_atom_type_scat_dispersion_real
_atom_type_scat_dispersion_imag
_atom_type_scat_source
C C 0.0033 0.0016 'International Tables Vol C Tables 4.2.6.8 and 6.1.1.4'
H H 0.0000 0.0000 'International Tables Vol C Tables 4.2.6.8 and 6.1.1.4'
Br Br -0.2901 2.4595 'International Tables Vol C Tables 4.2.6.8 and 6.1.1.4'
N N 0.0061 0.0033 'International Tables Vol C Tables 4.2.6.8 and 6.1.1.4'
O O 0.0106 0.0060 'International Tables Vol C Tables 4.2.6.8 and 6.1.1.4'

loop_
_geom_angle_atom_site_label_1
_geom_angle_atom_site_label_2
_geom_angle_atom_site_label_3
_geom_angle
C9 N2 H2 126.3
C9 N2 C7 107.5(3)
C7 N2 H2 126.3
C15 C10 C9 120.1(4)
C15 C10 C23 98.2(5)
C15 C10 C20 50.6(5)
C11 C10 C9 119.0(4)
C11 C10 C15 120.9(5)
C11 C10 C23 48.6(5)
C11 C10 C20 96.9(5)
C23 C10 C9 120.6(4)
C20 C10 C9 122.6(4)
C20 C10 C23 116.8(5)
C5 C4 C7 120.7(4)
C5 C4 C17 53.1(5)
C3 C4 C7 119.8(5)
C3 C4 C5 119.5(5)
C3 C4 C17 96.4(5)
C17 C4 C7 120.2(4)
C18 C4 C7 123.0(4)
C18 C4 C5 93.3(5)
C18 C4 C3 51.5(5)
C18 C4 C17 116.8(5)
N2 C9 C10 125.6(3)
N1 C9 N2 110.4(3)
N1 C9 C10 124.0(3)
C9 N1 C8 106.4(4)
N2 C7 C4 124.4(3)
C8 C7 N2 106.2(4)
C8 C7 C4 129.4(4)
C19 C1 Br1 118.9(4)
C19 C1 C2 56.7(5)
C16 C1 Br1 118.0(4)
C16 C1 C19 123.0(5)
C16 C1 C2 98.9(6)
C2 C1 Br1 118.1(4)
C6 C1 Br1 121.7(5)
C6 C1 C19 94.2(6)
C6 C1 C16 51.3(6)
C6 C1 C2 120.1(6)
H13 C13 H13A 6.9
C14 C13 H13 121.3
C14 C13 H13A 116.5
C12 C13 H13 121.3
C12 C13 H13A 125.8
C12 C13 C14 117.5(5)
C12 C13 C21 97.1(6)
C22 C13 H13 121.0
C22 C13 H13A 119.4
C22 C13 C14 99.4(6)
C22 C13 C12 45.8(5)
C22 C13 C21 121.3(6)
C21 C13 H13 117.3
C21 C13 H13A 119.4
C21 C13 C14 53.2(5)
N1 C8 H8 125.3
C7 C8 N1 109.4(4)
C7 C8 H8 125.3
C10 C15 H15 120.2
C14 C15 C10 119.6(7)
C14 C15 H15 120.2
C13 C14 H14 119.9
C15 C14 C13 120.2(7)
C15 C14 H14 119.9
C10 C11 H11 120.4
C10 C11 C12 119.1(7)
C12 C11 H11 120.4
C4 C5 H5 119.9
C6 C5 C4 120.2(7)
C6 C5 H5 119.9
C10 C23 H23 119.2
C22 C23 C10 121.6(7)
C22 C23 H23 119.2
C1 C19 H19 121.6
C18 C19 C1 116.9(7)
C18 C19 H19 121.6
C4 C3 H3 119.7
C2 C3 C4 120.7(7)
C2 C3 H3 119.7
C13 C12 C11 122.3(7)
C13 C12 H12 118.8
C11 C12 H12 118.8
C10 C20 H20 119.3
C21 C20 C10 121.4(7)
C21 C20 H20 119.3
C4 C17 H17 119.3
C16 C17 C4 121.3(7)
C16 C17 H17 119.3
C1 C16 C17 117.8(7)
C1 C16 H16 121.1
C17 C16 H16 121.1
C1 C2 H2A 121.0
C3 C2 C1 117.9(7)
C3 C2 H2A 121.0
C4 C18 C19 123.3(7)
C4 C18 H18 118.4
C19 C18 H18 118.4
C13 C22 C23 119.5(7)
C13 C22 H22 120.2
C23 C22 H22 120.2
C13 C21 H21 120.5
C20 C21 C13 119.0(7)
C20 C21 H21 120.5
C1 C6 C5 121.2(8)
C1 C6 H6 119.4
C5 C6 H6 119.4

loop_
_geom_bond_atom_site_label_1
_geom_bond_atom_site_label_2
_geom_bond_distance
Br1 C1 1.901(4)
N2 H2 0.8800
N2 C9 1.335(5)
N2 C7 1.378(5)
C10 C9 1.459(5)
C10 C15 1.388(8)
C10 C11 1.371(8)
C10 C23 1.416(9)
C10 C20 1.398(8)
C4 C7 1.463(5)
C4 C5 1.401(9)
C4 C3 1.379(9)
C4 C17 1.444(8)
C4 C18 1.346(9)
C9 N1 1.323(5)
N1 C8 1.367(6)
C7 C8 1.344(6)
C1 C19 1.398(9)
C1 C16 1.351(10)
C1 C2 1.464(10)
C1 C6 1.323(10)
C13 H13 0.9500
C13 H13A 0.9500
C13 C14 1.440(9)
C13 C12 1.360(10)
C13 C22 1.342(10)
C13 C21 1.401(10)
C8 H8 0.9500
C15 H15 0.9500
C15 C14 1.381(11)
C14 H14 0.9500
C11 H11 0.9500
C11 C12 1.397(11)
C5 H5 0.9500
C5 C6 1.365(12)
C23 H23 0.9500
C23 C22 1.389(12)
C19 H19 0.9500
C19 C18 1.379(11)
C3 H3 0.9500
C3 C2 1.365(11)
C12 H12 0.9500
C20 H20 0.9500
C20 C21 1.385(12)
C17 H17 0.9500
C17 C16 1.376(11)
C16 H16 0.9500
C2 H2A 0.9500
C18 H18 0.9500
C22 H22 0.9500
C21 H21 0.9500
C6 H6 0.9500
O1 H1A 0.8699
O1 H1B 0.8701
